data_7041048
loop_
_publ_author_name
'Naik, Susmita'
'Kumar, Saurabh'
'Mague, Joel T.'
'Balakrishna, Maravanji S.'

_publ_section_title
;
 A hybrid terpyridine-based bis(diphenylphosphino)amine ligand,
 terpy-C6H4N(PPh2)2: synthesis, coordination chemistry and
 photoluminescence studies.
;
_journal_issue 46
_journal_name_full 'Dalton transactions (Cambridge, England : 2003)'
_journal_page_first 18434
_journal_page_last 18437
_journal_paper_doi 10.1039/c6dt03440c
_journal_volume 45
_journal_year 2016
_chemical_formula_moiety 'C68 H54 N4 P3 Ru, Cl, 5(C H Cl3)'
_chemical_formula_sum 'C73 H59 Cl16 N4 P3 Ru'
_chemical_formula_weight 1753.42
_space_group_crystal_system triclinic
_space_group_IT_number 2
_space_group_name_Hall '-P 1'
_space_group_name_H-M_alt 'P -1'
_symmetry_space_group_name_Hall '-P 1'
_symmetry_space_group_name_H-M 'P -1'
_atom_sites_solution_hydrogens geom
_atom_sites_solution_primary direct
_atom_sites_solution_secondary difmap
_audit_creation_method SHELXL-2014/7
_audit_update_record
;
2016-10-21 deposited with the CCDC.
2016-10-26 downloaded from the CCDC.
;
_cell_angle_alpha 96.116(4)
_cell_angle_beta 101.187(4)
_cell_angle_gamma 92.193(4)
_cell_formula_units_Z 2
_cell_length_a 10.247(3)
_cell_length_b 13.871(4)
_cell_length_c 27.160(8)
_cell_measurement_reflns_used 2119
_cell_measurement_temperature 100(2)
_cell_measurement_theta_max 26.3333
_cell_measurement_theta_min 2.2555
_cell_volume 3758.6(19)
_computing_cell_refinement '<i>SAINT</i> (Bruker, 2016)'
_computing_data_collection '<i>APEX3</i> (Bruker, 2016)'
_computing_data_reduction '<i>SAINT</i> (Bruker, 2016)'
_computing_molecular_graphics '<i>DIAMOND</i> (Brandenburg & Putz, 2012)'
_computing_publication_material '<i>SHELXTL</i> (Bruker, 2016)'
_computing_structure_refinement '<i>SHELXL-2014/7</i> (Sheldrick, 2015<i>b</i>)'
_computing_structure_solution '<i>SHELXT</i> (Sheldrick, 2015<i>a</i>)'
_diffrn_ambient_temperature 100(2)
_diffrn_detector_area_resol_mean 8.3660
_diffrn_measured_fraction_theta_full 0.963
_diffrn_measured_fraction_theta_max 0.952
_diffrn_measurement_device_type 'Bruker Smart APEX CCD'
_diffrn_measurement_method '\f and \w scans'
_diffrn_radiation_monochromator graphite
_diffrn_radiation_type MoK\a
_diffrn_radiation_wavelength 0.71073
_diffrn_reflns_av_R_equivalents 0.0707
_diffrn_reflns_av_unetI/netI 0.0986
_diffrn_reflns_Laue_measured_fraction_full 0.963
_diffrn_reflns_Laue_measured_fraction_max 0.952
_diffrn_reflns_limit_h_max 12
_diffrn_reflns_limit_h_min -12
_diffrn_reflns_limit_k_max 28
_diffrn_reflns_limit_k_min -29
_diffrn_reflns_limit_l_max 17
_diffrn_reflns_limit_l_min -17
_diffrn_reflns_number 68342
_diffrn_reflns_point_group_measured_fraction_full 0.963
_diffrn_reflns_point_group_measured_fraction_max 0.952
_diffrn_reflns_theta_full 25.500
_diffrn_reflns_theta_max 26.399
_diffrn_reflns_theta_min 1.479
_diffrn_source 'fine-focus sealed tube'
_exptl_absorpt_coefficient_mu 0.887
_exptl_absorpt_correction_T_max 0.97
_exptl_absorpt_correction_T_min 0.78
_exptl_absorpt_correction_type multi-scan
_exptl_absorpt_process_details '<i>TWINABS</i> (Sheldrick, 2009)'
_exptl_crystal_colour orange
_exptl_crystal_density_diffrn 1.549
_exptl_crystal_density_method 'not measured'
_exptl_crystal_description plate
_exptl_crystal_F_000 1772
_exptl_crystal_size_max 0.300
_exptl_crystal_size_mid 0.180
_exptl_crystal_size_min 0.030
_exptl_transmission_factor_max 0.970
_exptl_transmission_factor_min 0.339
_refine_diff_density_max 2.907
_refine_diff_density_min -2.165
_refine_diff_density_rms 0.170
_refine_ls_extinction_method none
_refine_ls_goodness_of_fit_ref 1.081
_refine_ls_hydrogen_treatment constr
_refine_ls_matrix_type full
_refine_ls_number_parameters 874
_refine_ls_number_reflns 14677
_refine_ls_number_restraints 456
_refine_ls_restrained_S_all 1.071
_refine_ls_R_factor_all 0.1047
_refine_ls_R_factor_gt 0.0820
_refine_ls_shift/su_max 0.001
_refine_ls_shift/su_mean 0.000
_refine_ls_structure_factor_coef Fsqd
_refine_ls_weighting_details 'w=1/[\s^2^(Fo^2^)+(0.0825P)^2^+20.1191P] where P=(Fo^2^+2Fc^2^)/3'
_refine_ls_weighting_scheme calc
_refine_ls_wR_factor_gt 0.1955
_refine_ls_wR_factor_ref 0.2059
_reflns_Friedel_coverage 0.000
_reflns_number_gt 11255
_reflns_number_total 14677
_reflns_threshold_expression 'I > 2\s(I)'
_cod_data_source_file c6dt03440c2.cif
_cod_data_source_block msb580_0m
_cod_depositor_comments 'Adding full bibliography for 7041047--7041050.cif.'
_cod_original_cell_volume 3759(2)
_cod_database_code 7041048
_shelx_shelxl_version_number 2014/7
_shelx_space_group_comment
;
The symmetry employed for this shelxl refinement is uniquely defined
by the following loop, which should always be used as a source of
symmetry information in preference to the above space-group names.
They are only intended as comments.
;
_shelx_estimated_absorpt_t_min 0.777
_shelx_estimated_absorpt_t_max 0.974

loop_
_space_group_symop_operation_xyz
'x, y, z'
'-x, -y, -z'

loop_
_atom_site_label
_atom_site_type_symbol
_atom_site_fract_x
_atom_site_fract_y
_atom_site_fract_z
_atom_site_U_iso_or_equiv
_atom_site_adp_type
_atom_site_occupancy
_atom_site_site_symmetry_order
_atom_site_calc_flag
_atom_site_refinement_flags_posn
_atom_site_refinement_flags_adp
Ru1 Ru -0.03434(4) 0.35855(4) 0.28585(2) 0.00985(13) Uani 1 1 d . .
P1 P 0.14726(14) 0.44633(11) 0.27273(5) 0.0098(3) Uani 1 1 d . U
P2 P -0.09998(14) 0.47371(11) 0.23528(5) 0.0111(3) Uani 1 1 d . U
P3 P -0.03734(14) 0.43467(11) 0.36752(5) 0.0100(3) Uani 1 1 d . U
N1 N 0.0569(5) 0.5242(4) 0.23484(17) 0.0120(10) Uani 1 1 d . .
N2 N 0.5170(5) 1.0041(4) 0.14020(19) 0.0179(11) Uani 1 1 d . .
N3 N 0.2364(5) 0.9316(4) 0.03882(18) 0.0149(10) Uani 1 1 d . .
N4 N -0.0796(5) 0.8221(4) -0.03079(19) 0.0192(11) Uani 1 1 d . .
C1 C -0.1859(6) 0.2360(5) 0.2832(2) 0.0172(13) Uani 1 1 d . U
H1 H -0.2681 0.2456 0.2937 0.021 Uiso 1 1 calc R U
C2 C -0.0651(6) 0.2135(5) 0.3142(2) 0.0172(13) Uani 1 1 d . U
H2 H -0.0522 0.2049 0.3490 0.021 Uiso 1 1 calc R U
C3 C 0.0329(6) 0.2061(5) 0.2838(2) 0.0178(13) Uani 1 1 d . U
H3 H 0.1229 0.1911 0.2946 0.021 Uiso 1 1 calc R U
C4 C -0.0270(6) 0.2251(5) 0.2343(2) 0.0186(13) Uani 1 1 d . U
H4 H 0.0163 0.2263 0.2064 0.022 Uiso 1 1 calc R U
C5 C -0.1622(6) 0.2417(4) 0.2339(2) 0.0175(13) Uani 1 1 d . U
H5 H -0.2264 0.2545 0.2054 0.021 Uiso 1 1 calc R U
C6 C 0.2672(6) 0.5261(4) 0.3198(2) 0.0117(11) Uani 1 1 d . U
C7 C 0.2573(6) 0.6244(5) 0.3273(2) 0.0151(12) Uani 1 1 d . U
H7 H 0.1868 0.6533 0.3070 0.018 Uiso 1 1 calc R U
C8 C 0.3487(6) 0.6829(5) 0.3642(2) 0.0178(13) Uani 1 1 d . U
H8 H 0.3389 0.7509 0.3692 0.021 Uiso 1 1 calc R U
C9 C 0.4539(6) 0.6421(5) 0.3936(2) 0.0201(14) Uani 1 1 d . U
H9 H 0.5178 0.6819 0.4181 0.024 Uiso 1 1 calc R U
C10 C 0.4644(6) 0.5424(5) 0.3865(2) 0.0182(13) Uani 1 1 d . U
H10 H 0.5354 0.5137 0.4068 0.022 Uiso 1 1 calc R U
C11 C 0.3733(6) 0.4847(5) 0.3506(2) 0.0132(12) Uani 1 1 d . U
H11 H 0.3815 0.4165 0.3464 0.016 Uiso 1 1 calc R U
C12 C 0.2561(6) 0.3797(4) 0.2372(2) 0.0138(12) Uani 1 1 d . U
C13 C 0.3201(6) 0.3027(4) 0.2586(2) 0.0166(12) Uani 1 1 d . U
H13 H 0.3042 0.2861 0.2901 0.020 Uiso 1 1 calc R U
C14 C 0.4076(6) 0.2499(5) 0.2343(3) 0.0229(14) Uani 1 1 d . U
H14 H 0.4505 0.1975 0.2491 0.028 Uiso 1 1 calc R U
C15 C 0.4316(7) 0.2740(5) 0.1885(3) 0.0262(15) Uani 1 1 d . U
H15 H 0.4931 0.2395 0.1724 0.031 Uiso 1 1 calc R U
C16 C 0.3662(6) 0.3480(5) 0.1664(2) 0.0180(13) Uani 1 1 d . U
H16 H 0.3817 0.3636 0.1347 0.022 Uiso 1 1 calc R U
C17 C 0.2775(6) 0.4004(4) 0.1899(2) 0.0143(12) Uani 1 1 d . U
H17 H 0.2314 0.4503 0.1738 0.017 Uiso 1 1 calc R U
C18 C -0.2123(6) 0.5659(5) 0.2491(2) 0.0130(12) Uani 1 1 d . U
C19 C -0.3308(6) 0.5294(5) 0.2604(2) 0.0173(13) Uani 1 1 d . U
H19 H -0.3466 0.4613 0.2598 0.021 Uiso 1 1 calc R U
C20 C -0.4247(6) 0.5915(5) 0.2725(2) 0.0222(14) Uani 1 1 d . U
H20 H -0.5052 0.5660 0.2799 0.027 Uiso 1 1 calc R U
C21 C -0.4024(7) 0.6899(6) 0.2738(3) 0.0263(15) Uani 1 1 d . U
H21 H -0.4678 0.7323 0.2820 0.032 Uiso 1 1 calc R U
C22 C -0.2854(7) 0.7280(5) 0.2634(2) 0.0240(14) Uani 1 1 d . U
H22 H -0.2700 0.7963 0.2647 0.029 Uiso 1 1 calc R U
C23 C -0.1903(6) 0.6656(5) 0.2510(2) 0.0172(13) Uani 1 1 d . U
H23 H -0.1099 0.6915 0.2438 0.021 Uiso 1 1 calc R U
C24 C -0.1681(6) 0.4276(4) 0.1687(2) 0.0116(11) Uani 1 1 d . U
C25 C -0.2992(6) 0.4407(5) 0.1449(2) 0.0167(13) Uani 1 1 d . U
H25 H -0.3565 0.4763 0.1626 0.020 Uiso 1 1 calc R U
C26 C -0.3453(6) 0.4005(5) 0.0943(2) 0.0211(14) Uani 1 1 d . U
H26 H -0.4342 0.4090 0.0780 0.025 Uiso 1 1 calc R U
C27 C -0.2625(7) 0.3488(5) 0.0681(2) 0.0215(14) Uani 1 1 d . U
H27 H -0.2949 0.3214 0.0342 0.026 Uiso 1 1 calc R U
C28 C -0.1330(7) 0.3369(5) 0.0913(2) 0.0200(13) Uani 1 1 d . U
H28 H -0.0755 0.3022 0.0733 0.024 Uiso 1 1 calc R U
C29 C -0.0865(6) 0.3766(5) 0.1419(2) 0.0202(14) Uani 1 1 d . U
H29 H 0.0027 0.3682 0.1579 0.024 Uiso 1 1 calc R U
C30 C 0.0928(6) 0.5920(4) 0.2031(2) 0.0120(11) Uani 1 1 d . U
C31 C 0.2249(5) 0.6264(4) 0.2058(2) 0.0119(11) Uani 1 1 d . U
H31 H 0.2943 0.6041 0.2297 0.014 Uiso 1 1 calc R U
C32 C 0.2554(6) 0.6919(5) 0.1745(2) 0.0157(12) Uani 1 1 d . U
H32 H 0.3460 0.7125 0.1766 0.019 Uiso 1 1 calc R U
C33 C 0.1566(6) 0.7290(4) 0.1395(2) 0.0132(12) Uani 1 1 d . U
C34 C 0.0256(6) 0.6935(5) 0.1366(2) 0.0153(12) Uani 1 1 d . U
H34 H -0.0437 0.7155 0.1126 0.018 Uiso 1 1 calc R U
C35 C -0.0059(6) 0.6274(5) 0.1676(2) 0.0150(12) Uani 1 1 d . U
H35 H -0.0963 0.6055 0.1648 0.018 Uiso 1 1 calc R U
C36 C 0.1857(6) 0.7979(4) 0.1049(2) 0.0135(12) Uani 1 1 d . U
C37 C 0.2970(6) 0.8661(4) 0.1180(2) 0.0137(12) Uani 1 1 d . U
H37 H 0.3558 0.8687 0.1498 0.016 Uiso 1 1 calc R U
C38 C 0.3184(6) 0.9290(4) 0.0835(2) 0.0145(12) Uani 1 1 d . U
C39 C 0.1281(6) 0.8692(4) 0.0271(2) 0.0142(12) Uani 1 1 d . U
C40 C 0.1009(6) 0.8018(5) 0.0590(2) 0.0153(12) Uani 1 1 d . U
H40 H 0.0238 0.7586 0.0491 0.018 Uiso 1 1 calc R U
C41 C 0.4365(6) 1.0010(5) 0.0947(2) 0.0152(12) Uani 1 1 d . U
C42 C 0.4611(7) 1.0569(5) 0.0578(2) 0.0242(15) Uani 1 1 d . U
H42 H 0.4016 1.0526 0.0260 0.029 Uiso 1 1 calc R U
C43 C 0.5759(7) 1.1200(5) 0.0684(3) 0.0280(16) Uani 1 1 d . U
H43 H 0.5958 1.1596 0.0440 0.034 Uiso 1 1 calc R U
C44 C 0.6590(6) 1.1231(5) 0.1149(2) 0.0228(14) Uani 1 1 d . U
H44 H 0.7379 1.1647 0.1232 0.027 Uiso 1 1 calc R U
C45 C 0.6264(7) 1.0650(5) 0.1496(2) 0.0231(14) Uani 1 1 d . U
H45 H 0.6842 1.0682 0.1817 0.028 Uiso 1 1 calc R U
C46 C 0.0371(6) 0.8764(5) -0.0218(2) 0.0161(12) Uani 1 1 d . U
C47 C 0.0722(6) 0.9339(5) -0.0565(2) 0.0192(13) Uani 1 1 d . U
H47 H 0.1545 0.9717 -0.0490 0.023 Uiso 1 1 calc R U
C48 C -0.0154(7) 0.9353(6) -0.1025(2) 0.0270(15) Uani 1 1 d . U
H48 H 0.0052 0.9752 -0.1267 0.032 Uiso 1 1 calc R U
C49 C -0.1336(7) 0.8775(5) -0.1125(2) 0.0235(14) Uani 1 1 d . U
H49 H -0.1931 0.8740 -0.1443 0.028 Uiso 1 1 calc R U
C50 C -0.1618(6) 0.8257(5) -0.0753(2) 0.0228(14) Uani 1 1 d . U
H50 H -0.2454 0.7899 -0.0814 0.027 Uiso 1 1 calc R U
C51 C -0.0811(6) 0.5577(4) 0.3832(2) 0.0117(11) Uani 1 1 d . U
C52 C -0.0362(6) 0.6333(5) 0.3590(2) 0.0159(12) Uani 1 1 d . U
H52 H 0.0058 0.6174 0.3312 0.019 Uiso 1 1 calc R U
C53 C -0.0507(7) 0.7300(5) 0.3742(2) 0.0223(14) Uani 1 1 d . U
H53 H -0.0168 0.7794 0.3576 0.027 Uiso 1 1 calc R U
C54 C -0.1154(7) 0.7544(5) 0.4140(2) 0.0212(14) Uani 1 1 d . U
H54 H -0.1268 0.8205 0.4245 0.025 Uiso 1 1 calc R U
C55 C -0.1629(6) 0.6821(5) 0.4382(2) 0.0204(13) Uani 1 1 d . U
H55 H -0.2074 0.6987 0.4652 0.024 Uiso 1 1 calc R U
C56 C -0.1459(6) 0.5848(5) 0.4232(2) 0.0172(13) Uani 1 1 d . U
H56 H -0.1787 0.5359 0.4404 0.021 Uiso 1 1 calc R U
C57 C -0.1486(6) 0.3663(4) 0.3983(2) 0.0135(12) Uani 1 1 d . U
C58 C -0.2861(6) 0.3568(4) 0.3768(2) 0.0159(12) Uani 1 1 d . U
H58 H -0.3196 0.3898 0.3485 0.019 Uiso 1 1 calc R U
C59 C -0.3726(6) 0.3000(5) 0.3965(2) 0.0185(13) Uani 1 1 d . U
H59 H -0.4646 0.2941 0.3813 0.022 Uiso 1 1 calc R U
C60 C -0.3272(6) 0.2517(5) 0.4379(2) 0.0219(14) Uani 1 1 d . U
H60 H -0.3871 0.2125 0.4511 0.026 Uiso 1 1 calc R U
C61 C -0.1920(6) 0.2616(5) 0.4598(2) 0.0196(13) Uani 1 1 d . U
H61 H -0.1594 0.2293 0.4885 0.024 Uiso 1 1 calc R U
C62 C -0.1050(6) 0.3178(5) 0.4403(2) 0.0170(13) Uani 1 1 d . U
H62 H -0.0132 0.3237 0.4558 0.020 Uiso 1 1 calc R U
C63 C 0.1233(6) 0.4319(5) 0.4110(2) 0.0135(12) Uani 1 1 d . U
C64 C 0.1749(6) 0.5090(5) 0.4483(2) 0.0136(12) Uani 1 1 d . U
H64 H 0.1280 0.5666 0.4505 0.016 Uiso 1 1 calc R U
C65 C 0.2939(6) 0.5022(5) 0.4820(2) 0.0165(13) Uani 1 1 d . U
H65 H 0.3291 0.5553 0.5066 0.020 Uiso 1 1 calc R U
C66 C 0.3611(6) 0.4174(5) 0.4796(2) 0.0156(12) Uani 1 1 d . U
H66 H 0.4416 0.4121 0.5031 0.019 Uiso 1 1 calc R U
C67 C 0.3109(6) 0.3400(5) 0.4429(2) 0.0167(12) Uani 1 1 d . U
H67 H 0.3569 0.2819 0.4415 0.020 Uiso 1 1 calc R U
C68 C 0.1931(6) 0.3480(4) 0.4081(2) 0.0134(12) Uani 1 1 d . U
H68 H 0.1606 0.2960 0.3824 0.016 Uiso 1 1 calc R U
Cl1 Cl 0.33953(15) 0.13927(11) 0.35272(6) 0.0189(3) Uani 1 1 d . .
C69 C 0.8530(7) 0.0442(5) 0.7219(2) 0.0233(14) Uani 1 1 d . U
H69 H 0.7898 0.0025 0.6945 0.028 Uiso 1 1 calc R U
Cl2 Cl 0.8050(2) 0.16417(15) 0.72223(8) 0.0439(5) Uani 1 1 d . .
Cl3 Cl 1.0127(2) 0.03781(15) 0.70910(8) 0.0417(5) Uani 1 1 d . .
Cl4 Cl 0.8421(2) 0.00329(16) 0.78001(7) 0.0394(5) Uani 1 1 d . .
C70 C 0.6752(8) 0.8169(6) 0.1212(3) 0.0327(17) Uani 1 1 d . U
H70 H 0.5937 0.8513 0.1258 0.039 Uiso 1 1 calc R U
Cl5 Cl 0.64413(18) 0.69228(14) 0.12453(7) 0.0331(4) Uani 1 1 d . .
Cl6 Cl 0.7087(3) 0.83530(17) 0.06178(8) 0.0549(6) Uani 1 1 d . .
Cl7 Cl 0.80921(19) 0.86637(14) 0.16922(8) 0.0358(4) Uani 1 1 d . .
C71 C 0.5943(7) 1.0030(5) 0.3382(3) 0.0264(15) Uani 1 1 d . U
H71 H 0.5440 1.0595 0.3487 0.032 Uiso 1 1 calc R U
Cl8 Cl 0.5699(2) 0.98783(17) 0.27139(8) 0.0452(5) Uani 1 1 d . .
Cl9 Cl 0.76441(19) 1.02797(16) 0.36556(9) 0.0452(5) Uani 1 1 d . .
Cl10 Cl 0.5339(2) 0.90045(16) 0.36036(8) 0.0451(5) Uani 1 1 d . .
C72 C 0.7708(8) 0.9568(6) 0.5523(3) 0.0314(17) Uani 1 1 d . U
H72 H 0.7302 0.9292 0.5787 0.038 Uiso 1 1 calc R U
Cl11 Cl 0.9255(2) 0.90442(19) 0.55117(9) 0.0510(6) Uani 1 1 d . .
Cl12 Cl 0.36136(19) 0.57172(16) 0.05868(7) 0.0385(5) Uani 1 1 d . .
Cl13 Cl 0.6645(3) 0.9239(2) 0.49328(8) 0.0593(7) Uani 1 1 d . .
C73 C 0.2191(7) 0.5017(6) 0.0247(3) 0.0304(16) Uani 1 1 d . U
H73 H 0.1750 0.5391 -0.0028 0.036 Uiso 1 1 calc R U
Cl14 Cl 0.2608(3) 0.3927(2) -0.00337(11) 0.0663(8) Uani 1 1 d . .
Cl15 Cl 0.7922(3) 1.08158(17) 0.56718(10) 0.0608(7) Uani 1 1 d . .
Cl16 Cl 0.1052(2) 0.48392(18) 0.06415(7) 0.0446(5) Uani 1 1 d . .

loop_
_atom_site_aniso_label
_atom_site_aniso_U_11
_atom_site_aniso_U_22
_atom_site_aniso_U_33
_atom_site_aniso_U_23
_atom_site_aniso_U_13
_atom_site_aniso_U_12
Ru1 0.0041(2) 0.0141(3) 0.0131(2) 0.00500(16) 0.00463(16) -0.00086(17)
P1 0.0036(6) 0.0146(7) 0.0133(6) 0.0053(5) 0.0053(5) 0.0001(5)
P2 0.0051(6) 0.0159(8) 0.0140(7) 0.0044(5) 0.0051(5) -0.0007(5)
P3 0.0064(6) 0.0131(7) 0.0123(6) 0.0047(5) 0.0048(5) 0.0001(5)
N1 0.008(2) 0.018(3) 0.013(2) 0.0066(18) 0.0047(18) 0.0013(19)
N2 0.013(3) 0.019(3) 0.023(3) 0.007(2) 0.006(2) -0.004(2)
N3 0.009(2) 0.022(3) 0.016(2) 0.0054(19) 0.0054(19) 0.001(2)
N4 0.016(3) 0.021(3) 0.022(3) 0.007(2) 0.006(2) -0.004(2)
C1 0.014(3) 0.017(3) 0.021(3) 0.002(2) 0.006(2) -0.006(2)
C2 0.015(3) 0.016(3) 0.022(3) 0.006(2) 0.009(2) -0.007(2)
C3 0.012(3) 0.016(3) 0.027(3) 0.002(2) 0.009(2) -0.002(2)
C4 0.016(3) 0.017(3) 0.024(3) 0.001(2) 0.009(2) 0.000(2)
C5 0.020(3) 0.012(3) 0.019(3) 0.000(2) 0.003(2) -0.004(2)
C6 0.0097(18) 0.0135(19) 0.0131(17) 0.0035(14) 0.0051(14) -0.0024(15)
C7 0.009(3) 0.025(3) 0.015(3) 0.008(2) 0.008(2) 0.002(2)
C8 0.015(3) 0.019(3) 0.021(3) 0.004(2) 0.006(2) -0.004(2)
C9 0.013(3) 0.029(4) 0.017(3) 0.003(2) 0.004(2) -0.009(3)
C10 0.006(3) 0.032(4) 0.017(3) 0.007(2) 0.002(2) -0.002(2)
C11 0.008(3) 0.017(3) 0.016(3) 0.004(2) 0.006(2) 0.002(2)
C12 0.006(3) 0.016(3) 0.019(3) 0.000(2) 0.003(2) 0.004(2)
C13 0.012(3) 0.014(3) 0.027(3) 0.007(2) 0.009(2) 0.001(2)
C14 0.012(3) 0.024(4) 0.033(3) 0.002(3) 0.007(2) 0.002(3)
C15 0.011(3) 0.033(4) 0.037(4) -0.003(3) 0.013(3) 0.004(3)
C16 0.014(3) 0.020(3) 0.023(3) 0.001(2) 0.011(2) -0.004(2)
C17 0.011(3) 0.013(3) 0.021(3) 0.003(2) 0.006(2) 0.000(2)
C18 0.006(3) 0.023(3) 0.013(3) 0.006(2) 0.006(2) 0.001(2)
C19 0.007(3) 0.027(3) 0.021(3) 0.010(2) 0.007(2) 0.003(2)
C20 0.009(3) 0.039(4) 0.024(3) 0.012(3) 0.012(2) 0.007(3)
C21 0.016(3) 0.038(4) 0.029(3) 0.006(3) 0.012(3) 0.010(3)
C22 0.023(3) 0.022(3) 0.030(3) 0.006(3) 0.009(3) 0.008(3)
C23 0.013(3) 0.018(3) 0.024(3) 0.005(2) 0.010(2) 0.001(2)
C24 0.008(3) 0.015(3) 0.012(3) 0.007(2) 0.001(2) -0.001(2)
C25 0.009(3) 0.023(3) 0.019(3) 0.008(2) 0.003(2) 0.003(2)
C26 0.014(3) 0.028(4) 0.022(3) 0.010(2) 0.001(2) -0.003(3)
C27 0.024(3) 0.024(3) 0.017(3) 0.006(2) 0.004(2) -0.007(3)
C28 0.024(3) 0.022(3) 0.017(3) 0.005(2) 0.008(2) -0.001(3)
C29 0.015(3) 0.028(4) 0.018(3) 0.007(2) 0.002(2) -0.001(3)
C30 0.007(3) 0.016(3) 0.017(3) 0.007(2) 0.009(2) 0.001(2)
C31 0.005(2) 0.017(3) 0.016(3) 0.007(2) 0.005(2) -0.003(2)
C32 0.004(3) 0.023(3) 0.022(3) 0.006(2) 0.005(2) -0.003(2)
C33 0.011(3) 0.015(3) 0.015(3) 0.007(2) 0.005(2) -0.003(2)
C34 0.007(3) 0.022(3) 0.018(3) 0.008(2) 0.003(2) 0.004(2)
C35 0.005(3) 0.024(3) 0.017(3) 0.003(2) 0.004(2) 0.001(2)
C36 0.009(3) 0.019(3) 0.015(3) 0.006(2) 0.006(2) -0.001(2)
C37 0.006(3) 0.018(3) 0.019(3) 0.006(2) 0.005(2) 0.004(2)
C38 0.011(3) 0.016(3) 0.018(3) 0.002(2) 0.007(2) 0.000(2)
C39 0.008(3) 0.017(3) 0.021(3) 0.006(2) 0.009(2) 0.002(2)
C40 0.010(3) 0.016(3) 0.022(3) 0.007(2) 0.008(2) -0.002(2)
C41 0.010(3) 0.017(3) 0.020(3) 0.003(2) 0.009(2) 0.000(2)
C42 0.018(3) 0.035(4) 0.020(3) 0.008(3) 0.007(2) -0.012(3)
C43 0.031(4) 0.030(4) 0.027(3) 0.007(3) 0.015(3) -0.011(3)
C44 0.015(3) 0.025(4) 0.030(3) 0.000(3) 0.012(2) -0.008(3)
C45 0.019(3) 0.025(4) 0.026(3) 0.002(3) 0.006(2) -0.001(3)
C46 0.011(3) 0.020(3) 0.018(3) 0.002(2) 0.007(2) -0.001(2)
C47 0.015(3) 0.022(3) 0.024(3) 0.006(2) 0.009(2) 0.001(2)
C48 0.025(3) 0.040(4) 0.018(3) 0.010(3) 0.007(3) -0.002(3)
C49 0.018(3) 0.031(4) 0.020(3) 0.005(3) 0.000(2) 0.006(3)
C50 0.013(3) 0.034(4) 0.023(3) 0.005(3) 0.005(2) -0.006(3)
C51 0.009(3) 0.014(3) 0.013(3) 0.002(2) 0.003(2) 0.000(2)
C52 0.016(3) 0.019(3) 0.015(3) 0.006(2) 0.008(2) 0.001(2)
C53 0.027(3) 0.025(4) 0.018(3) 0.007(2) 0.010(2) 0.001(3)
C54 0.020(3) 0.019(3) 0.025(3) 0.002(2) 0.006(2) 0.008(3)
C55 0.013(3) 0.026(3) 0.024(3) -0.001(2) 0.008(2) 0.004(2)
C56 0.012(3) 0.024(3) 0.019(3) 0.006(2) 0.008(2) 0.000(2)
C57 0.012(3) 0.016(3) 0.016(3) 0.003(2) 0.009(2) 0.002(2)
C58 0.013(3) 0.016(3) 0.020(3) 0.002(2) 0.007(2) -0.001(2)
C59 0.011(3) 0.020(3) 0.027(3) 0.002(2) 0.009(2) 0.003(2)
C60 0.016(3) 0.026(4) 0.028(3) 0.007(3) 0.014(2) -0.001(3)
C61 0.016(3) 0.018(3) 0.030(3) 0.012(2) 0.012(2) 0.002(2)
C62 0.015(3) 0.022(3) 0.016(3) 0.006(2) 0.005(2) -0.002(2)
C63 0.008(3) 0.022(3) 0.011(3) 0.004(2) 0.005(2) -0.002(2)
C64 0.007(3) 0.018(3) 0.019(3) 0.004(2) 0.008(2) 0.002(2)
C65 0.010(3) 0.025(3) 0.016(3) 0.005(2) 0.006(2) 0.000(2)
C66 0.008(3) 0.025(3) 0.015(3) 0.007(2) 0.003(2) -0.002(2)
C67 0.010(3) 0.023(3) 0.020(3) 0.009(2) 0.006(2) 0.000(2)
C68 0.009(3) 0.018(3) 0.015(3) 0.004(2) 0.007(2) -0.001(2)
Cl1 0.0125(7) 0.0198(8) 0.0259(8) 0.0041(6) 0.0066(6) 0.0017(6)
C69 0.026(3) 0.021(3) 0.025(3) 0.007(2) 0.009(3) -0.002(3)
Cl2 0.0497(13) 0.0254(11) 0.0577(13) 0.0126(9) 0.0073(10) 0.0109(9)
Cl3 0.0361(11) 0.0297(11) 0.0665(14) 0.0075(9) 0.0273(10) 0.0011(8)
Cl4 0.0506(12) 0.0452(12) 0.0284(9) 0.0171(8) 0.0144(8) 0.0107(10)
C70 0.028(4) 0.034(4) 0.036(4) 0.001(3) 0.006(3) 0.015(3)
Cl5 0.0237(9) 0.0335(11) 0.0420(10) 0.0112(8) 0.0031(7) -0.0007(7)
Cl6 0.092(2) 0.0383(13) 0.0364(11) 0.0135(9) 0.0130(11) -0.0022(12)
Cl7 0.0265(9) 0.0301(11) 0.0494(11) 0.0040(8) 0.0046(8) 0.0021(8)
C71 0.020(3) 0.027(4) 0.040(4) 0.009(3) 0.021(3) 0.004(3)
Cl8 0.0569(14) 0.0468(13) 0.0418(11) 0.0150(9) 0.0257(10) 0.0187(11)
Cl9 0.0199(9) 0.0430(13) 0.0770(15) 0.0078(10) 0.0211(9) -0.0051(8)
Cl10 0.0450(12) 0.0449(13) 0.0466(12) 0.0146(9) 0.0114(9) -0.0214(10)
C72 0.033(4) 0.034(4) 0.030(3) 0.010(3) 0.011(3) 0.003(3)
Cl11 0.0322(11) 0.0699(17) 0.0539(13) 0.0089(11) 0.0131(9) 0.0127(11)
Cl12 0.0241(9) 0.0486(13) 0.0406(10) 0.0062(8) 0.0019(8) -0.0049(8)
Cl13 0.0521(15) 0.0780(19) 0.0400(12) -0.0034(11) -0.0071(10) 0.0206(13)
C73 0.027(4) 0.036(4) 0.028(3) 0.006(3) 0.006(3) -0.004(3)
Cl14 0.0557(16) 0.0636(18) 0.0756(17) -0.0280(13) 0.0238(13) -0.0026(13)
Cl15 0.094(2) 0.0299(12) 0.0663(15) 0.0023(10) 0.0393(14) -0.0066(12)
Cl16 0.0293(10) 0.0760(17) 0.0319(10) 0.0101(9) 0.0138(8) -0.0037(10)

loop_
_atom_type_symbol
_atom_type_description
_atom_type_scat_dispersion_real
_atom_type_scat_dispersion_imag
_atom_type_scat_source
C C 0.0033 0.0016 'International Tables Vol C Tables 4.2.6.8 and 6.1.1.4'
H H 0.0000 0.0000 'International Tables Vol C Tables 4.2.6.8 and 6.1.1.4'
N N 0.0061 0.0033 'International Tables Vol C Tables 4.2.6.8 and 6.1.1.4'
P P 0.1023 0.0942 'International Tables Vol C Tables 4.2.6.8 and 6.1.1.4'
Cl Cl 0.1484 0.1585 'International Tables Vol C Tables 4.2.6.8 and 6.1.1.4'
Ru Ru -1.2594 0.8363 'International Tables Vol C Tables 4.2.6.8 and 6.1.1.4'

loop_
_geom_angle_atom_site_label_1
_geom_angle_atom_site_label_2
_geom_angle_atom_site_label_3
_geom_angle
C4 Ru1 C5 37.0(2)
C4 Ru1 C1 61.9(2)
C5 Ru1 C1 36.9(2)
C4 Ru1 C3 37.2(2)
C5 Ru1 C3 61.5(2)
C1 Ru1 C3 61.4(2)
C4 Ru1 P2 105.50(17)
C5 Ru1 P2 92.99(17)
C1 Ru1 P2 115.54(16)
C3 Ru1 P2 141.85(16)
C4 Ru1 C2 61.8(2)
C5 Ru1 C2 61.5(2)
C1 Ru1 C2 36.8(2)
C3 Ru1 C2 36.7(2)
P2 Ru1 C2 151.99(16)
C4 Ru1 P1 99.83(17)
C5 Ru1 P1 128.69(17)
C1 Ru1 P1 161.57(17)
C3 Ru1 P1 103.00(16)
P2 Ru1 P1 69.74(6)
C2 Ru1 P1 134.43(16)
C4 Ru1 P3 149.87(17)
C5 Ru1 P3 134.00(17)
C1 Ru1 P3 98.34(16)
C3 Ru1 P3 114.51(16)
P2 Ru1 P3 103.62(6)
C2 Ru1 P3 88.57(16)
P1 Ru1 P3 97.30(5)
N1 P1 C12 109.4(3)
N1 P1 C6 105.0(3)
C12 P1 C6 102.0(3)
N1 P1 Ru1 95.86(17)
C12 P1 Ru1 115.8(2)
C6 P1 Ru1 127.29(19)
N1 P2 C18 111.6(3)
N1 P2 C24 104.4(2)
C18 P2 C24 103.3(3)
N1 P2 Ru1 97.42(17)
C18 P2 Ru1 123.83(19)
C24 P2 Ru1 114.92(19)
C51 P3 C57 101.1(3)
C51 P3 C63 101.4(3)
C57 P3 C63 101.6(3)
C51 P3 Ru1 126.22(18)
C57 P3 Ru1 111.16(19)
C63 P3 Ru1 112.25(19)
C30 N1 P2 128.2(4)
C30 N1 P1 133.3(4)
P2 N1 P1 97.0(3)
C41 N2 C45 117.3(5)
C38 N3 C39 117.7(5)
C50 N4 C46 117.0(5)
C5 C1 C2 108.0(6)
C5 C1 Ru1 71.0(4)
C2 C1 Ru1 72.3(3)
C5 C1 H1 126.0
C2 C1 H1 126.0
Ru1 C1 H1 122.4
C3 C2 C1 107.6(5)
C3 C2 Ru1 71.1(4)
C1 C2 Ru1 70.9(4)
C3 C2 H2 126.2
C1 C2 H2 126.2
Ru1 C2 H2 123.5
C2 C3 C4 108.1(5)
C2 C3 Ru1 72.2(4)
C4 C3 Ru1 70.1(4)
C2 C3 H3 126.0
C4 C3 H3 126.0
Ru1 C3 H3 123.4
C5 C4 C3 107.9(5)
C5 C4 Ru1 72.1(3)
C3 C4 Ru1 72.8(4)
C5 C4 H4 126.0
C3 C4 H4 126.0
Ru1 C4 H4 120.8
C4 C5 C1 108.3(5)
C4 C5 Ru1 70.8(4)
C1 C5 Ru1 72.1(3)
C4 C5 H5 125.8
C1 C5 H5 125.8
Ru1 C5 H5 122.9
C7 C6 C11 118.2(5)
C7 C6 P1 122.6(4)
C11 C6 P1 119.1(4)
C6 C7 C8 121.3(6)
C6 C7 H7 119.4
C8 C7 H7 119.4
C9 C8 C7 120.2(6)
C9 C8 H8 119.9
C7 C8 H8 119.9
C10 C9 C8 119.1(6)
C10 C9 H9 120.5
C8 C9 H9 120.5
C11 C10 C9 120.7(6)
C11 C10 H10 119.7
C9 C10 H10 119.7
C10 C11 C6 120.6(6)
C10 C11 H11 119.7
C6 C11 H11 119.7
C13 C12 C17 118.5(5)
C13 C12 P1 117.3(5)
C17 C12 P1 124.2(5)
C12 C13 C14 120.6(6)
C12 C13 H13 119.7
C14 C13 H13 119.7
C15 C14 C13 120.0(6)
C15 C14 H14 120.0
C13 C14 H14 120.0
C16 C15 C14 119.9(6)
C16 C15 H15 120.1
C14 C15 H15 120.1
C15 C16 C17 120.7(6)
C15 C16 H16 119.6
C17 C16 H16 119.6
C16 C17 C12 120.2(6)
C16 C17 H17 119.9
C12 C17 H17 119.9
C23 C18 C19 118.8(6)
C23 C18 P2 127.0(5)
C19 C18 P2 114.1(5)
C20 C19 C18 120.5(6)
C20 C19 H19 119.8
C18 C19 H19 119.8
C21 C20 C19 120.3(6)
C21 C20 H20 119.9
C19 C20 H20 119.9
C20 C21 C22 120.4(6)
C20 C21 H21 119.8
C22 C21 H21 119.8
C21 C22 C23 119.6(7)
C21 C22 H22 120.2
C23 C22 H22 120.2
C18 C23 C22 120.5(6)
C18 C23 H23 119.8
C22 C23 H23 119.8
C29 C24 C25 119.1(5)
C29 C24 P2 118.1(4)
C25 C24 P2 122.8(5)
C24 C25 C26 119.4(6)
C24 C25 H25 120.3
C26 C25 H25 120.3
C27 C26 C25 120.7(6)
C27 C26 H26 119.6
C25 C26 H26 119.6
C28 C27 C26 120.0(6)
C28 C27 H27 120.0
C26 C27 H27 120.0
C27 C28 C29 119.5(6)
C27 C28 H28 120.2
C29 C28 H28 120.2
C24 C29 C28 121.2(6)
C24 C29 H29 119.4
C28 C29 H29 119.4
C35 C30 C31 117.3(5)
C35 C30 N1 119.9(5)
C31 C30 N1 122.9(5)
C32 C31 C30 121.1(5)
C32 C31 H31 119.5
C30 C31 H31 119.5
C31 C32 C33 121.9(5)
C31 C32 H32 119.0
C33 C32 H32 119.0
C34 C33 C32 116.6(5)
C34 C33 C36 119.9(5)
C32 C33 C36 123.4(5)
C35 C34 C33 121.9(5)
C35 C34 H34 119.1
C33 C34 H34 119.1
C34 C35 C30 121.2(5)
C34 C35 H35 119.4
C30 C35 H35 119.4
C40 C36 C37 117.1(5)
C40 C36 C33 120.8(5)
C37 C36 C33 121.9(5)
C38 C37 C36 118.9(5)
C38 C37 H37 120.6
C36 C37 H37 120.6
N3 C38 C37 123.5(5)
N3 C38 C41 115.1(5)
C37 C38 C41 121.3(5)
N3 C39 C40 122.5(5)
N3 C39 C46 116.2(5)
C40 C39 C46 121.2(5)
C36 C40 C39 120.2(5)
C36 C40 H40 119.9
C39 C40 H40 119.9
N2 C41 C42 123.3(6)
N2 C41 C38 116.8(5)
C42 C41 C38 119.8(5)
C41 C42 C43 118.5(6)
C41 C42 H42 120.7
C43 C42 H42 120.7
C44 C43 C42 118.4(6)
C44 C43 H43 120.8
C42 C43 H43 120.8
C43 C44 C45 119.2(6)
C43 C44 H44 120.4
C45 C44 H44 120.4
N2 C45 C44 123.3(6)
N2 C45 H45 118.4
C44 C45 H45 118.4
N4 C46 C47 122.6(6)
N4 C46 C39 116.1(5)
C47 C46 C39 121.3(5)
C46 C47 C48 118.7(6)
C46 C47 H47 120.6
C48 C47 H47 120.6
C49 C48 C47 118.9(6)
C49 C48 H48 120.6
C47 C48 H48 120.6
C50 C49 C48 118.1(6)
C50 C49 H49 120.9
C48 C49 H49 120.9
N4 C50 C49 124.5(6)
N4 C50 H50 117.8
C49 C50 H50 117.8
C52 C51 C56 116.6(5)
C52 C51 P3 120.0(4)
C56 C51 P3 123.0(5)
C53 C52 C51 122.5(6)
C53 C52 H52 118.7
C51 C52 H52 118.7
C52 C53 C54 119.5(6)
C52 C53 H53 120.3
C54 C53 H53 120.3
C55 C54 C53 119.8(6)
C55 C54 H54 120.1
C53 C54 H54 120.1
C54 C55 C56 120.4(6)
C54 C55 H55 119.8
C56 C55 H55 119.8
C55 C56 C51 121.3(6)
C55 C56 H56 119.4
C51 C56 H56 119.4
C62 C57 C58 117.3(6)
C62 C57 P3 123.9(5)
C58 C57 P3 118.6(4)
C59 C58 C57 120.8(6)
C59 C58 H58 119.6
C57 C58 H58 119.6
C60 C59 C58 121.0(6)
C60 C59 H59 119.5
C58 C59 H59 119.5
C59 C60 C61 118.7(6)
C59 C60 H60 120.6
C61 C60 H60 120.6
C62 C61 C60 120.5(6)
C62 C61 H61 119.7
C60 C61 H61 119.7
C61 C62 C57 121.6(6)
C61 C62 H62 119.2
C57 C62 H62 119.2
C68 C63 C64 119.1(5)
C68 C63 P3 118.2(4)
C64 C63 P3 122.6(5)
C65 C64 C63 120.7(6)
C65 C64 H64 119.6
C63 C64 H64 119.6
C66 C65 C64 119.8(6)
C66 C65 H65 120.1
C64 C65 H65 120.1
C65 C66 C67 120.2(5)
C65 C66 H66 119.9
C67 C66 H66 119.9
C66 C67 C68 120.0(6)
C66 C67 H67 120.0
C68 C67 H67 120.0
C63 C68 C67 120.1(6)
C63 C68 H68 119.9
C67 C68 H68 119.9
Cl3 C69 Cl2 109.8(4)
Cl3 C69 Cl4 112.3(4)
Cl2 C69 Cl4 109.1(4)
Cl3 C69 H69 108.5
Cl2 C69 H69 108.5
Cl4 C69 H69 108.5
Cl6 C70 Cl5 110.4(4)
Cl6 C70 Cl7 110.0(5)
Cl5 C70 Cl7 111.1(4)
Cl6 C70 H70 108.4
Cl5 C70 H70 108.4
Cl7 C70 H70 108.4
Cl10 C71 Cl9 109.9(4)
Cl10 C71 Cl8 111.0(4)
Cl9 C71 Cl8 110.7(4)
Cl10 C71 H71 108.4
Cl9 C71 H71 108.4
Cl8 C71 H71 108.4
Cl15 C72 Cl13 111.9(4)
Cl15 C72 Cl11 111.2(5)
Cl13 C72 Cl11 108.5(4)
Cl15 C72 H72 108.4
Cl13 C72 H72 108.4
Cl11 C72 H72 108.4
Cl14 C73 Cl16 111.6(4)
Cl14 C73 Cl12 111.5(4)
Cl16 C73 Cl12 110.4(4)
Cl14 C73 H73 107.7
Cl16 C73 H73 107.7
Cl12 C73 H73 107.7

loop_
_geom_bond_atom_site_label_1
_geom_bond_atom_site_label_2
_geom_bond_distance
Ru1 C4 2.212(6)
Ru1 C5 2.229(6)
Ru1 C1 2.244(6)
Ru1 C3 2.248(7)
Ru1 P2 2.2543(16)
Ru1 C2 2.263(6)
Ru1 P1 2.2910(16)
Ru1 P3 2.3592(16)
P1 N1 1.739(5)
P1 C12 1.827(6)
P1 C6 1.831(6)
P2 N1 1.731(5)
P2 C18 1.811(6)
P2 C24 1.842(6)
P3 C51 1.809(6)
P3 C57 1.831(6)
P3 C63 1.835(6)
N1 C30 1.425(7)
N2 C41 1.343(8)
N2 C45 1.343(8)
N3 C38 1.340(7)
N3 C39 1.347(8)
N4 C50 1.340(8)
N4 C46 1.354(8)
C1 C5 1.416(9)
C1 C2 1.422(9)
C1 H1 0.9500
C2 C3 1.419(8)
C2 H2 0.9500
C3 C4 1.421(9)
C3 H3 0.9500
C4 C5 1.411(9)
C4 H4 0.9500
C5 H5 0.9500
C6 C7 1.368(8)
C6 C11 1.417(8)
C7 C8 1.394(8)
C7 H7 0.9500
C8 C9 1.389(9)
C8 H8 0.9500
C9 C10 1.386(9)
C9 H9 0.9500
C10 C11 1.374(8)
C10 H10 0.9500
C11 H11 0.9500
C12 C13 1.396(8)
C12 C17 1.401(8)
C13 C14 1.399(9)
C13 H13 0.9500
C14 C15 1.385(10)
C14 H14 0.9500
C15 C16 1.375(10)
C15 H15 0.9500
C16 C17 1.392(8)
C16 H16 0.9500
C17 H17 0.9500
C18 C23 1.386(9)
C18 C19 1.399(8)
C19 C20 1.379(9)
C19 H19 0.9500
C20 C21 1.371(10)
C20 H20 0.9500
C21 C22 1.382(10)
C21 H21 0.9500
C22 C23 1.394(9)
C22 H22 0.9500
C23 H23 0.9500
C24 C29 1.378(8)
C24 C25 1.401(8)
C25 C26 1.409(9)
C25 H25 0.9500
C26 C27 1.382(9)
C26 H26 0.9500
C27 C28 1.378(9)
C27 H27 0.9500
C28 C29 1.409(9)
C28 H28 0.9500
C29 H29 0.9500
C30 C35 1.398(8)
C30 C31 1.403(8)
C31 C32 1.376(8)
C31 H31 0.9500
C32 C33 1.402(8)
C32 H32 0.9500
C33 C34 1.397(8)
C33 C36 1.470(8)
C34 C35 1.380(8)
C34 H34 0.9500
C35 H35 0.9500
C36 C40 1.383(8)
C36 C37 1.418(8)
C37 C38 1.387(8)
C37 H37 0.9500
C38 C41 1.502(8)
C39 C40 1.395(8)
C39 C46 1.483(8)
C40 H40 0.9500
C41 C42 1.384(8)
C42 C43 1.404(9)
C42 H42 0.9500
C43 C44 1.376(10)
C43 H43 0.9500
C44 C45 1.383(9)
C44 H44 0.9500
C45 H45 0.9500
C46 C47 1.386(9)
C47 C48 1.393(9)
C47 H47 0.9500
C48 C49 1.392(10)
C48 H48 0.9500
C49 C50 1.368(9)
C49 H49 0.9500
C50 H50 0.9500
C51 C52 1.402(8)
C51 C56 1.406(8)
C52 C53 1.382(9)
C52 H52 0.9500
C53 C54 1.394(9)
C53 H53 0.9500
C54 C55 1.378(10)
C54 H54 0.9500
C55 C56 1.395(9)
C55 H55 0.9500
C56 H56 0.9500
C57 C62 1.393(8)
C57 C58 1.412(8)
C58 C59 1.382(9)
C58 H58 0.9500
C59 C60 1.382(9)
C59 H59 0.9500
C60 C61 1.394(9)
C60 H60 0.9500
C61 C62 1.379(9)
C61 H61 0.9500
C62 H62 0.9500
C63 C68 1.393(8)
C63 C64 1.402(8)
C64 C65 1.388(8)
C64 H64 0.9500
C65 C66 1.387(9)
C65 H65 0.9500
C66 C67 1.394(9)
C66 H66 0.9500
C67 C68 1.397(8)
C67 H67 0.9500
C68 H68 0.9500
C69 Cl3 1.741(7)
C69 Cl2 1.753(7)
C69 Cl4 1.754(7)
C69 H69 1.0000
C70 Cl6 1.755(8)
C70 Cl5 1.761(8)
C70 Cl7 1.761(8)
C70 H70 1.0000
C71 Cl10 1.740(7)
C71 Cl9 1.763(7)
C71 Cl8 1.772(7)
C71 H71 1.0000
C72 Cl15 1.730(8)
C72 Cl13 1.758(8)
C72 Cl11 1.773(8)
C72 H72 1.0000
Cl12 C73 1.760(7)
C73 Cl14 1.726(8)
C73 Cl16 1.757(8)
C73 H73 1.0000
